data_2219116
loop_
_publ_author_name
'Ou, Guang-Chuan'
'Zhang, Min'
'Yuan, Xian-You'

_publ_section_title
;(Benzoato-\k^2^<i>O</i>,<i>O</i>')(5,5,7,12,12,14-hexamethyl-1,4,8,11-tetraazacyclotetradecane-\k^4^<i>N</i>,<i>N</i>',<i>N</i>'',<i>N</i>''')nickel(II)
 perchlorate monohydrate
;
_journal_coeditor_code NG2469
_journal_issue 8
_journal_name_full 'Acta Crystallographica Section E'
_journal_page_first m1010
_journal_paper_doi 10.1107/S1600536808020564
_journal_volume 64
_journal_year 2008
_chemical_formula_iupac '[Ni (C7 H5 O2) (C16 H36 N4)] Cl O4, H2 O'
_chemical_formula_moiety 'C23 H41 N4 Ni O2 +, Cl O4 -, H2 O'
_chemical_formula_sum 'C23 H43 Cl N4 Ni O7'
_chemical_formula_weight 581.77
_chemical_name_systematic
;
(Benzoato-\k^2^<i>O</i>,<i>O</i>')(5,5,7,12,12,14-hexamethyl-1,4,8,11-
tetraazacyclotetradecane-
\k^4^<i>N</i>,<i>N</i>',<i>N</i>'',<i>N</i>''')nickel(II)
perchlorate monohydrate
;
_space_group_IT_number 14
_symmetry_cell_setting monoclinic
_symmetry_space_group_name_Hall '-P 2ybc'
_symmetry_space_group_name_H-M 'P 1 21/c 1'
_atom_sites_solution_hydrogens geom
_atom_sites_solution_primary direct
_atom_sites_solution_secondary difmap
_audit_creation_method SHELXL-97
_cell_angle_alpha 90.00
_cell_angle_beta 102.414(2)
_cell_angle_gamma 90.00
_cell_formula_units_Z 4
_cell_length_a 15.1239(14)
_cell_length_b 8.9351(8)
_cell_length_c 20.9918(19)
_cell_measurement_reflns_used 8118
_cell_measurement_temperature 173(2)
_cell_measurement_theta_max 27.05
_cell_measurement_theta_min 2.65
_cell_volume 2770.4(4)
_computing_cell_refinement 'SAINT (Bruker, 1999)'
_computing_data_collection 'SMART (Bruker, 1999)'
_computing_data_reduction 'SAINT (Bruker, 1999)'
_computing_molecular_graphics 'SHELXTL (Sheldrick, 2008)'
_computing_publication_material 'SHELXTL (Sheldrick, 2008)'
_computing_structure_refinement 'SHELXL97 (Sheldrick, 2008)'
_computing_structure_solution 'SHELXS97 (Sheldrick, 2008)'
_diffrn_ambient_temperature 173(2)
_diffrn_measured_fraction_theta_full 0.985
_diffrn_measured_fraction_theta_max 0.985
_diffrn_measurement_device_type 'Bruker SMART'
_diffrn_measurement_method '\f and \w'
_diffrn_radiation_monochromator graphite
_diffrn_radiation_source 'fine-focus sealed tube'
_diffrn_radiation_type MoK\a
_diffrn_radiation_wavelength 0.71073
_diffrn_reflns_av_R_equivalents 0.0230
_diffrn_reflns_av_sigmaI/netI 0.0296
_diffrn_reflns_limit_h_max 19
_diffrn_reflns_limit_h_min -16
_diffrn_reflns_limit_k_max 11
_diffrn_reflns_limit_k_min -11
_diffrn_reflns_limit_l_max 24
_diffrn_reflns_limit_l_min -26
_diffrn_reflns_number 15892
_diffrn_reflns_theta_full 27.07
_diffrn_reflns_theta_max 27.07
_diffrn_reflns_theta_min 1.38
_diffrn_standards_decay_% 0
_diffrn_standards_interval_count 0
_diffrn_standards_interval_time 0
_diffrn_standards_number 0
_exptl_absorpt_coefficient_mu 0.844
_exptl_absorpt_correction_T_max 0.8427
_exptl_absorpt_correction_T_min 0.6875
_exptl_absorpt_correction_type multi-scan
_exptl_absorpt_process_details '(SADABS; Sheldrick, 1996)'
_exptl_crystal_colour blue
_exptl_crystal_density_diffrn 1.395
_exptl_crystal_density_method 'not measured'
_exptl_crystal_description block
_exptl_crystal_F_000 1240
_exptl_crystal_size_max 0.48
_exptl_crystal_size_mid 0.40
_exptl_crystal_size_min 0.21
_refine_diff_density_max 0.434
_refine_diff_density_min -0.439
_refine_ls_extinction_method none
_refine_ls_goodness_of_fit_ref 1.102
_refine_ls_hydrogen_treatment mixed
_refine_ls_matrix_type full
_refine_ls_number_parameters 337
_refine_ls_number_reflns 6007
_refine_ls_number_restraints 2
_refine_ls_restrained_S_all 1.102
_refine_ls_R_factor_all 0.0491
_refine_ls_R_factor_gt 0.0355
_refine_ls_shift/su_max 0.000
_refine_ls_shift/su_mean 0.000
_refine_ls_structure_factor_coef Fsqd
_refine_ls_weighting_details 'calc w=1/[\s^2^(Fo^2^)+(0.0673P)^2^+1.378P] where P=(Fo^2^+2Fc^2^)/3'
_refine_ls_weighting_scheme calc
_refine_ls_wR_factor_gt 0.1029
_refine_ls_wR_factor_ref 0.1206
_reflns_number_gt 4802
_reflns_number_total 6007
_reflns_threshold_expression I>2\s(I)
_cod_data_source_file ng2469.cif
_cod_data_source_block I
_cod_original_sg_symbol_H-M 'P 21/c'
_cod_database_code 2219116
_cod_database_fobs_code 2219116

loop_
_symmetry_equiv_pos_as_xyz
'x, y, z'
'-x, y+1/2, -z+1/2'
'-x, -y, -z'
'x, -y-1/2, z-1/2'

loop_
_atom_site_type_symbol
_atom_site_label
_atom_site_fract_x
_atom_site_fract_y
_atom_site_fract_z
_atom_site_U_iso_or_equiv
_atom_site_adp_type
_atom_site_calc_flag
_atom_site_refinement_flags
_atom_site_occupancy
Ni Ni1 0.250097(18) 0.59158(3) 0.132452(13) 0.01980(10) Uani d . 1
N N4 0.15871(13) 0.4136(2) 0.11775(9) 0.0229(4) Uani d . 1
H H4D 0.1685 0.3575 0.1559 0.027 Uiso calc R 1
O O1 0.30893(11) 0.79837(19) 0.11139(8) 0.0256(4) Uani d . 1
O O2 0.20094(11) 0.69355(18) 0.03764(8) 0.0256(4) Uani d . 1
N N1 0.16886(12) 0.7161(2) 0.18507(9) 0.0226(4) Uani d . 1
H H1C 0.1839 0.8159 0.1806 0.027 Uiso calc R 1
N N3 0.33157(13) 0.4525(2) 0.08693(9) 0.0237(4) Uani d . 1
H H3A 0.3228 0.4868 0.0442 0.028 Uiso calc R 1
N N2 0.33164(12) 0.5457(2) 0.22499(9) 0.0209(4) Uani d . 1
H H2C 0.3111 0.4562 0.2392 0.025 Uiso calc R 1
C C9 0.20586(16) 0.6787(3) 0.25445(11) 0.0259(5) Uani d . 1
H H9A 0.1799 0.5828 0.2653 0.031 Uiso calc R 1
H H9B 0.1890 0.7577 0.2827 0.031 Uiso calc R 1
C C18 0.27474(16) 0.9066(3) 0.00497(11) 0.0233(5) Uani d . 1
C C17 0.26017(15) 0.7949(3) 0.05489(11) 0.0232(5) Uani d . 1
C C10 0.30721(16) 0.6661(3) 0.26643(12) 0.0277(5) Uani d . 1
H H10A 0.3333 0.7623 0.2560 0.033 Uiso calc R 1
H H10B 0.3321 0.6431 0.3130 0.033 Uiso calc R 1
C C13 0.45580(16) 0.4159(3) 0.18539(12) 0.0273(5) Uani d . 1
H H13A 0.4254 0.3212 0.1924 0.033 Uiso calc R 1
H H13B 0.5218 0.3976 0.1982 0.033 Uiso calc R 1
C C11 0.43209(15) 0.5309(3) 0.23209(11) 0.0249(5) Uani d . 1
H H11 0.4566 0.6300 0.2221 0.030 Uiso calc R 1
C C2 0.18611(17) 0.3218(3) 0.06704(12) 0.0296(5) Uani d . 1
H H2A 0.1664 0.3708 0.0240 0.036 Uiso calc R 1
H H2B 0.1566 0.2225 0.0650 0.036 Uiso calc R 1
C C14 0.43295(16) 0.4485(3) 0.11189(12) 0.0273(5) Uani d . 1
C C16 0.47053(18) 0.5992(3) 0.09632(14) 0.0355(6) Uani d . 1
H H16A 0.5365 0.5997 0.1117 0.053 Uiso calc R 1
H H16B 0.4439 0.6791 0.1182 0.053 Uiso calc R 1
H H16C 0.4553 0.6158 0.0491 0.053 Uiso calc R 1
C C3 0.06071(15) 0.4551(3) 0.10069(12) 0.0273(5) Uani d . 1
H H3 0.0499 0.5183 0.0604 0.033 Uiso calc R 1
C C8 0.02322(18) 0.7801(3) 0.21821(14) 0.0375(6) Uani d . 1
H H8A 0.0347 0.7164 0.2571 0.056 Uiso calc R 1
H H8B -0.0422 0.7892 0.2014 0.056 Uiso calc R 1
H H8C 0.0491 0.8796 0.2296 0.056 Uiso calc R 1
C C5 0.03588(16) 0.5467(3) 0.15609(13) 0.0300(5) Uani d . 1
H H5A -0.0309 0.5462 0.1496 0.036 Uiso calc R 1
H H5B 0.0600 0.4931 0.1974 0.036 Uiso calc R 1
C C21 0.3060(2) 1.1047(3) -0.08971(13) 0.0344(6) Uani d . 1
H H21 0.3168 1.1726 -0.1220 0.041 Uiso calc R 1
C C23 0.20363(17) 0.9519(3) -0.04531(13) 0.0318(6) Uani d . 1
H H23 0.1443 0.9144 -0.0475 0.038 Uiso calc R 1
C C22 0.21979(19) 1.0518(3) -0.09210(13) 0.0368(6) Uani d . 1
H H22 0.1712 1.0839 -0.1259 0.044 Uiso calc R 1
C C20 0.37688(18) 1.0589(3) -0.04021(13) 0.0313(6) Uani d . 1
H H20 0.4365 1.0940 -0.0391 0.038 Uiso calc R 1
C C1 0.28810(17) 0.3027(3) 0.08246(13) 0.0312(6) Uani d . 1
H H1A 0.3076 0.2488 0.1243 0.037 Uiso calc R 1
H H1B 0.3066 0.2432 0.0478 0.037 Uiso calc R 1
C C7 0.03832(18) 0.8008(3) 0.10272(13) 0.0362(6) Uani d . 1
H H7A 0.0533 0.9065 0.1118 0.054 Uiso calc R 1
H H7B -0.0271 0.7904 0.0863 0.054 Uiso calc R 1
H H7C 0.0703 0.7638 0.0699 0.054 Uiso calc R 1
C C19 0.36099(16) 0.9624(3) 0.00744(12) 0.0278(5) Uani d . 1
H H19 0.4094 0.9340 0.0422 0.033 Uiso calc R 1
C C12 0.47882(18) 0.4865(3) 0.30144(12) 0.0351(6) Uani d . 1
H H12A 0.4629 0.5584 0.3324 0.053 Uiso calc R 1
H H12B 0.5446 0.4866 0.3054 0.053 Uiso calc R 1
H H12C 0.4590 0.3862 0.3110 0.053 Uiso calc R 1
C C4 -0.00056(18) 0.3171(3) 0.08730(14) 0.0389(7) Uani d . 1
H H4A 0.0125 0.2620 0.0500 0.058 Uiso calc R 1
H H4B -0.0641 0.3488 0.0774 0.058 Uiso calc R 1
H H4C 0.0107 0.2523 0.1259 0.058 Uiso calc R 1
C C6 0.06727(15) 0.7097(3) 0.16554(11) 0.0266(5) Uani d . 1
C C15 0.47577(19) 0.3267(3) 0.07671(13) 0.0375(6) Uani d . 1
H H15A 0.5419 0.3357 0.0885 0.056 Uiso calc R 1
H H15B 0.4550 0.3386 0.0294 0.056 Uiso calc R 1
H H15C 0.4578 0.2279 0.0897 0.056 Uiso calc R 1
O O1W 0.2792(2) 0.5335(4) -0.05895(13) 0.0872(11) Uani d D 1
H H1D 0.246(3) 0.505(7) -0.0943(18) 0.131 Uiso d D 1
H H1E 0.238(3) 0.581(6) -0.045(3) 0.131 Uiso d D 1
Cl Cl1 0.23445(4) 0.37222(7) -0.24307(3) 0.03201(16) Uani d . 1
O O3 0.21061(14) 0.2166(2) -0.24210(9) 0.0415(5) Uani d . 1
O O5 0.19455(19) 0.4317(2) -0.30582(11) 0.0585(7) Uani d . 1
O O4 0.32947(18) 0.3837(4) -0.23043(17) 0.0865(10) Uani d . 1
O O6 0.1992(2) 0.4479(3) -0.19397(11) 0.0654(7) Uani d . 1

loop_
_atom_site_aniso_label
_atom_site_aniso_U_11
_atom_site_aniso_U_22
_atom_site_aniso_U_33
_atom_site_aniso_U_12
_atom_site_aniso_U_13
_atom_site_aniso_U_23
Ni1 0.01889(16) 0.02163(17) 0.01882(16) -0.00185(11) 0.00392(11) 0.00090(11)
N4 0.0240(10) 0.0251(10) 0.0189(9) -0.0024(8) 0.0033(8) 0.0007(7)
O1 0.0255(8) 0.0277(9) 0.0232(8) -0.0025(7) 0.0043(7) 0.0029(7)
O2 0.0244(8) 0.0258(9) 0.0255(8) -0.0029(7) 0.0032(7) 0.0017(7)
N1 0.0207(9) 0.0227(10) 0.0246(10) -0.0001(8) 0.0057(8) 0.0002(8)
N3 0.0209(9) 0.0282(11) 0.0224(10) -0.0001(8) 0.0056(8) 0.0008(8)
N2 0.0192(9) 0.0232(10) 0.0198(9) -0.0005(7) 0.0034(7) 0.0013(7)
C9 0.0291(12) 0.0268(13) 0.0226(11) 0.0015(10) 0.0074(9) -0.0020(9)
C18 0.0246(11) 0.0233(12) 0.0235(11) 0.0021(9) 0.0083(9) 0.0006(9)
C17 0.0201(11) 0.0244(12) 0.0256(11) 0.0035(9) 0.0063(9) 0.0003(9)
C10 0.0284(13) 0.0283(13) 0.0245(12) 0.0003(10) 0.0012(10) -0.0041(10)
C13 0.0232(12) 0.0300(13) 0.0276(12) 0.0031(9) 0.0034(10) 0.0012(10)
C11 0.0208(11) 0.0282(13) 0.0249(12) -0.0010(9) 0.0028(9) 0.0030(9)
C2 0.0296(13) 0.0339(14) 0.0257(12) -0.0074(10) 0.0067(10) -0.0093(10)
C14 0.0221(12) 0.0329(13) 0.0282(12) 0.0024(10) 0.0082(10) 0.0010(10)
C16 0.0263(13) 0.0443(17) 0.0367(15) -0.0027(11) 0.0090(11) 0.0089(12)
C3 0.0193(11) 0.0340(14) 0.0269(12) -0.0038(10) 0.0015(9) -0.0004(10)
C8 0.0302(13) 0.0434(17) 0.0420(16) 0.0040(12) 0.0142(12) -0.0067(12)
C5 0.0205(12) 0.0370(14) 0.0331(13) -0.0047(10) 0.0073(10) -0.0024(11)
C21 0.0448(16) 0.0312(14) 0.0316(14) 0.0048(11) 0.0182(12) 0.0095(11)
C23 0.0252(12) 0.0350(14) 0.0343(14) -0.0005(10) 0.0042(10) 0.0050(11)
C22 0.0345(14) 0.0425(16) 0.0311(14) 0.0068(12) 0.0018(11) 0.0102(12)
C20 0.0285(13) 0.0333(14) 0.0353(14) -0.0006(11) 0.0138(11) 0.0035(11)
C1 0.0333(14) 0.0250(13) 0.0377(14) -0.0004(10) 0.0129(11) -0.0067(10)
C7 0.0269(13) 0.0417(16) 0.0378(14) 0.0092(11) 0.0023(11) 0.0027(12)
C19 0.0234(12) 0.0320(13) 0.0284(12) 0.0027(10) 0.0066(10) 0.0046(10)
C12 0.0290(13) 0.0463(17) 0.0266(13) 0.0064(12) -0.0017(10) 0.0001(12)
C4 0.0270(13) 0.0446(17) 0.0444(16) -0.0144(12) 0.0060(11) -0.0119(13)
C6 0.0212(11) 0.0329(14) 0.0253(12) 0.0016(10) 0.0045(9) -0.0017(10)
C15 0.0332(14) 0.0447(17) 0.0371(15) 0.0087(12) 0.0134(11) 0.0004(12)
O1W 0.108(3) 0.104(2) 0.0420(15) 0.051(2) -0.0002(15) -0.0162(15)
Cl1 0.0377(3) 0.0263(3) 0.0303(3) 0.0022(2) 0.0035(3) -0.0017(2)
O3 0.0604(13) 0.0272(10) 0.0369(10) -0.0006(9) 0.0105(9) 0.0005(8)
O5 0.096(2) 0.0360(12) 0.0376(12) 0.0114(12) 0.0018(12) 0.0082(9)
O4 0.0395(14) 0.112(3) 0.104(2) -0.0220(15) 0.0060(15) 0.0054(19)
O6 0.097(2) 0.0534(15) 0.0436(13) 0.0220(14) 0.0098(13) -0.0208(11)

loop_
_atom_type_symbol
_atom_type_description
_atom_type_scat_dispersion_real
_atom_type_scat_dispersion_imag
_atom_type_scat_source
C C 0.0033 0.0016 'International Tables Vol C Tables 4.2.6.8 and 6.1.1.4'
H H 0.0000 0.0000 'International Tables Vol C Tables 4.2.6.8 and 6.1.1.4'
N N 0.0061 0.0033 'International Tables Vol C Tables 4.2.6.8 and 6.1.1.4'
O O 0.0106 0.0060 'International Tables Vol C Tables 4.2.6.8 and 6.1.1.4'
Cl Cl 0.1484 0.1585 'International Tables Vol C Tables 4.2.6.8 and 6.1.1.4'
Ni Ni 0.3393 1.1124 'International Tables Vol C Tables 4.2.6.8 and 6.1.1.4'

loop_
_geom_angle_atom_site_label_1
_geom_angle_atom_site_label_2
_geom_angle_atom_site_label_3
_geom_angle
_geom_angle_publ_flag
N4 Ni1 N2 103.07(8) ?
N4 Ni1 N3 85.25(8) ?
N2 Ni1 N3 91.14(7) ?
N4 Ni1 N1 92.13(8) ?
N2 Ni1 N1 84.96(7) ?
N3 Ni1 N1 174.71(8) ?
N4 Ni1 O1 156.97(7) ?
N2 Ni1 O1 99.89(7) ?
N3 Ni1 O1 96.05(7) ?
N1 Ni1 O1 88.16(7) ?
N4 Ni1 O2 95.68(7) ?
N2 Ni1 O2 160.97(7) ?
N3 Ni1 O2 87.15(7) ?
N1 Ni1 O2 97.70(7) ?
O1 Ni1 O2 61.52(6) yes
C2 N4 C3 112.56(18) ?
C2 N4 Ni1 104.54(14) ?
C3 N4 Ni1 115.95(15) ?
C2 N4 H4D 107.8 ?
C3 N4 H4D 107.8 ?
Ni1 N4 H4D 107.8 ?
C17 O1 Ni1 89.32(14) ?
C17 O2 Ni1 87.50(13) ?
C9 N1 C6 114.04(17) ?
C9 N1 Ni1 104.68(13) ?
C6 N1 Ni1 120.50(14) ?
C9 N1 H1C 105.5 ?
C6 N1 H1C 105.5 ?
Ni1 N1 H1C 105.5 ?
C1 N3 C14 113.78(19) ?
C1 N3 Ni1 105.34(14) ?
C14 N3 Ni1 120.21(15) ?
C1 N3 H3A 105.4 ?
C14 N3 H3A 105.4 ?
Ni1 N3 H3A 105.4 ?
C10 N2 C11 112.42(18) ?
C10 N2 Ni1 103.31(14) ?
C11 N2 Ni1 119.26(14) ?
C10 N2 H2C 107.1 ?
C11 N2 H2C 107.1 ?
Ni1 N2 H2C 107.1 ?
N1 C9 C10 109.72(18) ?
N1 C9 H9A 109.7 ?
C10 C9 H9A 109.7 ?
N1 C9 H9B 109.7 ?
C10 C9 H9B 109.7 ?
H9A C9 H9B 108.2 ?
C19 C18 C23 119.3(2) ?
C19 C18 C17 119.5(2) ?
C23 C18 C17 121.1(2) ?
O1 C17 O2 121.4(2) ?
O1 C17 C18 120.0(2) ?
O2 C17 C18 118.5(2) ?
O1 C17 Ni1 60.09(12) ?
O2 C17 Ni1 61.52(12) ?
C18 C17 Ni1 172.92(16) ?
N2 C10 C9 109.31(19) ?
N2 C10 H10A 109.8 ?
C9 C10 H10A 109.8 ?
N2 C10 H10B 109.8 ?
C9 C10 H10B 109.8 ?
H10A C10 H10B 108.3 ?
C11 C13 C14 119.2(2) ?
C11 C13 H13A 107.5 ?
C14 C13 H13A 107.5 ?
C11 C13 H13B 107.5 ?
C14 C13 H13B 107.5 ?
H13A C13 H13B 107.0 ?
N2 C11 C13 111.78(19) ?
N2 C11 C12 111.64(19) ?
C13 C11 C12 108.4(2) ?
N2 C11 H11 108.3 ?
C13 C11 H11 108.3 ?
C12 C11 H11 108.3 ?
N4 C2 C1 109.87(19) ?
N4 C2 H2A 109.7 ?
C1 C2 H2A 109.7 ?
N4 C2 H2B 109.7 ?
C1 C2 H2B 109.7 ?
H2A C2 H2B 108.2 ?
N3 C14 C16 107.6(2) ?
N3 C14 C13 110.23(19) ?
C16 C14 C13 111.7(2) ?
N3 C14 C15 110.6(2) ?
C16 C14 C15 108.0(2) ?
C13 C14 C15 108.8(2) ?
C14 C16 H16A 109.5 ?
C14 C16 H16B 109.5 ?
H16A C16 H16B 109.5 ?
C14 C16 H16C 109.5 ?
H16A C16 H16C 109.5 ?
H16B C16 H16C 109.5 ?
N4 C3 C4 111.9(2) ?
N4 C3 C5 110.04(19) ?
C4 C3 C5 109.4(2) ?
N4 C3 H3 108.5 ?
C4 C3 H3 108.5 ?
C5 C3 H3 108.5 ?
C6 C8 H8A 109.5 ?
C6 C8 H8B 109.5 ?
H8A C8 H8B 109.5 ?
C6 C8 H8C 109.5 ?
H8A C8 H8C 109.5 ?
H8B C8 H8C 109.5 ?
C6 C5 C3 119.1(2) ?
C6 C5 H5A 107.5 ?
C3 C5 H5A 107.5 ?
C6 C5 H5B 107.5 ?
C3 C5 H5B 107.5 ?
H5A C5 H5B 107.0 ?
C22 C21 C20 120.0(2) ?
C22 C21 H21 120.0 ?
C20 C21 H21 120.0 ?
C22 C23 C18 119.9(2) ?
C22 C23 H23 120.1 ?
C18 C23 H23 120.1 ?
C21 C22 C23 120.3(2) ?
C21 C22 H22 119.9 ?
C23 C22 H22 119.9 ?
C19 C20 C21 120.0(2) ?
C19 C20 H20 120.0 ?
C21 C20 H20 120.0 ?
N3 C1 C2 109.2(2) ?
N3 C1 H1A 109.8 ?
C2 C1 H1A 109.8 ?
N3 C1 H1B 109.8 ?
C2 C1 H1B 109.8 ?
H1A C1 H1B 108.3 ?
C6 C7 H7A 109.5 ?
C6 C7 H7B 109.5 ?
H7A C7 H7B 109.5 ?
C6 C7 H7C 109.5 ?
H7A C7 H7C 109.5 ?
H7B C7 H7C 109.5 ?
C20 C19 C18 120.4(2) ?
C20 C19 H19 119.8 ?
C18 C19 H19 119.8 ?
C11 C12 H12A 109.5 ?
C11 C12 H12B 109.5 ?
H12A C12 H12B 109.5 ?
C11 C12 H12C 109.5 ?
H12A C12 H12C 109.5 ?
H12B C12 H12C 109.5 ?
C3 C4 H4A 109.5 ?
C3 C4 H4B 109.5 ?
H4A C4 H4B 109.5 ?
C3 C4 H4C 109.5 ?
H4A C4 H4C 109.5 ?
H4B C4 H4C 109.5 ?
N1 C6 C7 107.51(19) ?
N1 C6 C5 109.96(19) ?
C7 C6 C5 111.7(2) ?
N1 C6 C8 111.26(19) ?
C7 C6 C8 108.2(2) ?
C5 C6 C8 108.1(2) ?
C14 C15 H15A 109.5 ?
C14 C15 H15B 109.5 ?
H15A C15 H15B 109.5 ?
C14 C15 H15C 109.5 ?
H15A C15 H15C 109.5 ?
H15B C15 H15C 109.5 ?
H1D O1W H1E 96(5) ?
O4 Cl1 O5 110.99(19) ?
O4 Cl1 O6 110.70(19) ?
O5 Cl1 O6 109.89(15) ?
O4 Cl1 O3 108.47(17) ?
O5 Cl1 O3 108.38(13) ?
O6 Cl1 O3 108.32(15) ?

loop_
_geom_bond_atom_site_label_1
_geom_bond_atom_site_label_2
_geom_bond_distance
_geom_bond_publ_flag
Ni1 N4 2.0859(19) yes
Ni1 N2 2.1053(18) yes
Ni1 N3 2.117(2) yes
Ni1 N1 2.1333(19) yes
Ni1 O1 2.1379(17) yes
Ni1 O2 2.1698(16) yes
N4 C2 1.472(3) ?
N4 C3 1.495(3) ?
N4 H4D 0.9300 ?
O1 C17 1.255(3) ?
O2 C17 1.271(3) ?
N1 C9 1.482(3) ?
N1 C6 1.504(3) ?
N1 H1C 0.9300 ?
N3 C1 1.485(3) ?
N3 C14 1.510(3) ?
N3 H3A 0.9300 ?
N2 C10 1.480(3) ?
N2 C11 1.500(3) ?
N2 H2C 0.9300 ?
C9 C10 1.503(3) ?
C9 H9A 0.9900 ?
C9 H9B 0.9900 ?
C18 C19 1.387(3) ?
C18 C23 1.395(3) ?
C18 C17 1.497(3) ?
C10 H10A 0.9900 ?
C10 H10B 0.9900 ?
C13 C11 1.515(3) ?
C13 C14 1.535(3) ?
C13 H13A 0.9900 ?
C13 H13B 0.9900 ?
C11 C12 1.528(3) ?
C11 H11 1.0000 ?
C2 C1 1.516(3) ?
C2 H2A 0.9900 ?
C2 H2B 0.9900 ?
C14 C16 1.524(4) ?
C14 C15 1.535(4) ?
C16 H16A 0.9800 ?
C16 H16B 0.9800 ?
C16 H16C 0.9800 ?
C3 C4 1.532(3) ?
C3 C5 1.533(4) ?
C3 H3 1.0000 ?
C8 C6 1.542(3) ?
C8 H8A 0.9800 ?
C8 H8B 0.9800 ?
C8 H8C 0.9800 ?
C5 C6 1.531(4) ?
C5 H5A 0.9900 ?
C5 H5B 0.9900 ?
C21 C22 1.377(4) ?
C21 C20 1.385(4) ?
C21 H21 0.9500 ?
C23 C22 1.387(4) ?
C23 H23 0.9500 ?
C22 H22 0.9500 ?
C20 C19 1.380(3) ?
C20 H20 0.9500 ?
C1 H1A 0.9900 ?
C1 H1B 0.9900 ?
C7 C6 1.531(4) ?
C7 H7A 0.9800 ?
C7 H7B 0.9800 ?
C7 H7C 0.9800 ?
C19 H19 0.9500 ?
C12 H12A 0.9800 ?
C12 H12B 0.9800 ?
C12 H12C 0.9800 ?
C4 H4A 0.9800 ?
C4 H4B 0.9800 ?
C4 H4C 0.9800 ?
C15 H15A 0.9800 ?
C15 H15B 0.9800 ?
C15 H15C 0.9800 ?
O1W H1D 0.844(19) ?
O1W H1E 0.86(2) ?
Cl1 O4 1.408(3) ?
Cl1 O5 1.428(2) ?
Cl1 O6 1.428(2) ?
Cl1 O3 1.437(2) ?

loop_
_geom_hbond_atom_site_label_D
_geom_hbond_atom_site_label_H
_geom_hbond_atom_site_label_A
_geom_hbond_distance_DH
_geom_hbond_distance_HA
_geom_hbond_distance_DA
_geom_hbond_angle_DHA
_geom_hbond_publ_flag
N3 H3A O1W 0.93 2.16 3.080(3) 168.0 yes
O1W H1D O6 0.844(19) 2.12(3) 2.934(4) 162(6) yes
O1W H1E O2 0.86(2) 2.18(4) 2.931(3) 146(5) yes

loop_
_geom_torsion_atom_site_label_1
_geom_torsion_atom_site_label_2
_geom_torsion_atom_site_label_3
_geom_torsion_atom_site_label_4
_geom_torsion
N2 Ni1 N4 C2 -108.67(15)
N3 Ni1 N4 C2 -18.60(15)
N1 Ni1 N4 C2 166.01(15)
O1 Ni1 N4 C2 75.7(2)
O2 Ni1 N4 C2 68.05(15)
C17 Ni1 N4 C2 68.56(17)
N2 Ni1 N4 C3 126.78(15)
N3 Ni1 N4 C3 -143.15(16)
N1 Ni1 N4 C3 41.46(16)
O1 Ni1 N4 C3 -48.8(3)
O2 Ni1 N4 C3 -56.50(16)
C17 Ni1 N4 C3 -55.99(18)
N4 Ni1 O1 C17 -11.3(3)
N2 Ni1 O1 C17 173.02(13)
N3 Ni1 O1 C17 80.80(14)
N1 Ni1 O1 C17 -102.42(14)
O2 Ni1 O1 C17 -2.63(13)
N4 Ni1 O2 C17 179.21(13)
N2 Ni1 O2 C17 -10.6(3)
N3 Ni1 O2 C17 -95.85(14)
N1 Ni1 O2 C17 86.27(14)
O1 Ni1 O2 C17 2.60(12)
N4 Ni1 N1 C9 93.70(15)
N2 Ni1 N1 C9 -9.24(14)
O1 Ni1 N1 C9 -109.34(14)
O2 Ni1 N1 C9 -170.27(14)
C17 Ni1 N1 C9 -139.25(14)
N4 Ni1 N1 C6 -36.32(17)
N2 Ni1 N1 C6 -139.26(17)
O1 Ni1 N1 C6 120.64(17)
O2 Ni1 N1 C6 59.71(17)
C17 Ni1 N1 C6 90.73(17)
N4 Ni1 N3 C1 -10.58(15)
N2 Ni1 N3 C1 92.45(15)
O1 Ni1 N3 C1 -167.48(15)
O2 Ni1 N3 C1 -106.52(15)
C17 Ni1 N3 C1 -137.33(15)
N4 Ni1 N3 C14 -140.64(17)
N2 Ni1 N3 C14 -37.62(17)
O1 Ni1 N3 C14 62.45(17)
O2 Ni1 N3 C14 123.41(17)
N4 Ni1 N2 C10 -111.54(15)
N3 Ni1 N2 C10 163.07(15)
N1 Ni1 N2 C10 -20.52(14)
O1 Ni1 N2 C10 66.73(15)
O2 Ni1 N2 C10 78.5(3)
C17 Ni1 N2 C10 71.37(17)
N4 Ni1 N2 C11 122.90(17)
N3 Ni1 N2 C11 37.51(17)
N1 Ni1 N2 C11 -146.08(17)
O1 Ni1 N2 C11 -58.84(17)
O2 Ni1 N2 C11 -47.1(3)
C6 N1 C9 C10 171.69(19)
Ni1 N1 C9 C10 38.0(2)
Ni1 O1 C17 O2 4.6(2)
Ni1 O1 C17 C18 -171.82(19)
Ni1 O2 C17 O1 -4.6(2)
C19 C18 C17 O1 30.9(3)
C23 C18 C17 O1 -151.3(2)
C19 C18 C17 O2 -145.7(2)
C23 C18 C17 O2 32.2(3)
N4 Ni1 C17 O1 174.52(12)
N2 Ni1 C17 O1 -9.01(17)
N3 Ni1 C17 O1 -100.98(13)
N1 Ni1 C17 O1 78.34(14)
O2 Ni1 C17 O1 175.5(2)
N4 Ni1 C17 O2 -0.99(17)
N2 Ni1 C17 O2 175.48(12)
N3 Ni1 C17 O2 83.51(13)
N1 Ni1 C17 O2 -97.16(13)
O1 Ni1 C17 O2 -175.5(2)
C11 N2 C10 C9 177.47(19)
Ni1 N2 C10 C9 47.6(2)
N1 C9 C10 N2 -60.6(3)
C10 N2 C11 C13 -175.36(19)
Ni1 N2 C11 C13 -54.3(2)
C10 N2 C11 C12 63.1(3)
Ni1 N2 C11 C12 -175.85(17)
C14 C13 C11 N2 68.1(3)
C14 C13 C11 C12 -168.4(2)
C3 N4 C2 C1 171.8(2)
Ni1 N4 C2 C1 45.1(2)
C1 N3 C14 C16 164.6(2)
Ni1 N3 C14 C16 -69.1(2)
C1 N3 C14 C13 -73.3(2)
Ni1 N3 C14 C13 52.9(2)
C1 N3 C14 C15 47.0(3)
Ni1 N3 C14 C15 173.21(16)
C11 C13 C14 N3 -66.7(3)
C11 C13 C14 C16 52.9(3)
C11 C13 C14 C15 171.9(2)
C2 N4 C3 C4 56.6(3)
Ni1 N4 C3 C4 176.92(17)
C2 N4 C3 C5 178.5(2)
Ni1 N4 C3 C5 -61.2(2)
N4 C3 C5 C6 74.1(3)
C4 C3 C5 C6 -162.6(2)
C19 C18 C23 C22 0.0(4)
C17 C18 C23 C22 -177.9(2)
C20 C21 C22 C23 -0.4(4)
C18 C23 C22 C21 1.0(4)
C22 C21 C20 C19 -1.2(4)
C14 N3 C1 C2 171.41(19)
Ni1 N3 C1 C2 37.7(2)
N4 C2 C1 N3 -58.1(3)
C21 C20 C19 C18 2.2(4)
C23 C18 C19 C20 -1.6(4)
C17 C18 C19 C20 176.3(2)
C9 N1 C6 C7 160.6(2)
Ni1 N1 C6 C7 -73.6(2)
C9 N1 C6 C5 -77.6(2)
Ni1 N1 C6 C5 48.2(2)
C9 N1 C6 C8 42.2(3)
Ni1 N1 C6 C8 168.01(17)
C3 C5 C6 N1 -65.4(3)
C3 C5 C6 C7 53.9(3)
C3 C5 C6 C8 172.9(2)
